data_7062086
loop_
_publ_author_name
Somnath,
'Ahmad, Musheer'
'Siddiqui, Kafeel Ahmad'

_publ_section_title
;
 A multifunctional [CdI4]2&#x2212;&#x00B7;[H2Bimb]2+ complex to probe high
 performance photocatalytic degradation of methyl violet and fluorescent
 detection of Cr2O72&#x2212; and Hg2+ ions
;
_journal_issue 1
_journal_name_full 'New Journal of Chemistry'
_journal_page_first 342
_journal_page_last 361
_journal_paper_doi 10.1039/D2NJ04957K
_journal_volume 47
_journal_year 2023
_chemical_formula_moiety 'Cd I4, C14 H16 N4'
_chemical_formula_sum 'C14 H16 Cd I4 N4'
_chemical_formula_weight 860.34
_space_group_crystal_system triclinic
_space_group_IT_number 2
_space_group_name_Hall '-P 1'
_space_group_name_H-M_alt 'P -1'
_symmetry_Int_Tables_number 2
_atom_sites_solution_primary iterative
_audit_creation_date 2021-01-15
_audit_creation_method
;
Olex2 1.2
(compiled 2018.05.29 svn.r3508 for OlexSys, GUI svn.r5506)
;
_audit_update_record
;
2021-03-25 deposited with the CCDC.	2022-11-21 downloaded from the CCDC.
;
_cell_angle_alpha 86.422(12)
_cell_angle_beta 80.972(9)
_cell_angle_gamma 73.540(12)
_cell_formula_units_Z 2
_cell_length_a 9.827(2)
_cell_length_b 10.722(3)
_cell_length_c 10.954(3)
_cell_measurement_reflns_used 9994
_cell_measurement_temperature 100(2)
_cell_measurement_theta_max 22.19
_cell_measurement_theta_min 2.90
_cell_volume 1093.0(5)
_computing_cell_refinement 'SAINT V8.38A (?, 2016)'
_computing_data_reduction 'SAINT V8.38A (?, 2016)'
_computing_molecular_graphics 'Olex2 (Dolomanov et al., 2009)'
_computing_publication_material 'Olex2 (Dolomanov et al., 2009)'
_computing_structure_refinement 'olex2.refine (Bourhis et al., 2015)'
_computing_structure_solution 'olex2.solve (Bourhis et al., 2015)'
_diffrn_ambient_temperature 100(2)
_diffrn_measured_fraction_theta_full 0.9966
_diffrn_measured_fraction_theta_max 0.9966
_diffrn_measurement_device_type 'Bruker APEX-II CCD'
_diffrn_measurement_method '\f and \w scans'
_diffrn_radiation_type 'Mo K\a'
_diffrn_radiation_wavelength 0.71073
_diffrn_reflns_av_R_equivalents 0.0574
_diffrn_reflns_av_unetI/netI 0.0537
_diffrn_reflns_limit_h_max 13
_diffrn_reflns_limit_h_min -13
_diffrn_reflns_limit_k_max 14
_diffrn_reflns_limit_k_min -14
_diffrn_reflns_limit_l_max 14
_diffrn_reflns_limit_l_min -14
_diffrn_reflns_number 16942
_diffrn_reflns_theta_full 25.0473
_diffrn_reflns_theta_max 25.05
_diffrn_reflns_theta_min 2.67
_diffrn_standards_number 0
_exptl_absorpt_coefficient_mu 6.651
_exptl_absorpt_correction_T_max 0.7457
_exptl_absorpt_correction_T_min 0.3306
_exptl_absorpt_correction_type multi-scan
_exptl_absorpt_process_details
;
SADABS-2016/2 (Bruker,2016/2) was used for absorption correction.
wR2(int) was 0.1329 before and 0.0840 after correction.
The Ratio of minimum to maximum transmission is 0.4433.
The \l/2 correction factor is Not present.
;
_exptl_crystal_colour colourless
_exptl_crystal_colour_primary colourless
_exptl_crystal_density_diffrn 2.6139
_exptl_crystal_description block
_exptl_crystal_F_000 771.3712
_exptl_crystal_size_max 0.49
_exptl_crystal_size_mid 0.31
_exptl_crystal_size_min 0.17
_refine_diff_density_max 1.2662
_refine_diff_density_min -2.3296
_refine_diff_density_rms 0.3335
_refine_ls_d_res_high 0.8394
_refine_ls_d_res_low 7.6328
_refine_ls_goodness_of_fit_ref 1.0425
_refine_ls_hydrogen_treatment mixed
_refine_ls_matrix_type full
_refine_ls_number_constraints 31
_refine_ls_number_parameters 202
_refine_ls_number_reflns 3853
_refine_ls_number_restraints 0
_refine_ls_restrained_S_all 1.0425
_refine_ls_R_factor_all 0.0400
_refine_ls_R_factor_gt 0.0381
_refine_ls_shift/su_max 0.0001
_refine_ls_shift/su_mean 0.0001
_refine_ls_structure_factor_coef Fsqd
_refine_ls_weighting_details 'w=1/[\s^2^(Fo^2^)+(0.0521P)^2^+9.7271P] where P=(Fo^2^+2Fc^2^)/3'
_refine_ls_weighting_scheme calc
_refine_ls_wR_factor_gt 0.0990
_refine_ls_wR_factor_ref 0.1008
_reflns_Friedel_coverage 0.0
_reflns_limit_h_max 11
_reflns_limit_h_min -11
_reflns_limit_k_max 12
_reflns_limit_k_min -12
_reflns_limit_l_max 13
_reflns_limit_l_min 0
_reflns_number_gt 3664
_reflns_number_total 3853
_reflns_threshold_expression I>=2u(I)
_cod_data_source_file d2nj04957k2.cif
_cod_data_source_block N82
_cod_depositor_comments 'Adding full bibliography for 7062086.cif.'
_cod_database_code 7062086
_olex2_refinement_description
;
1. Fixed Uiso
 At 1.2 times of:
  All C(H) groups, All C(H,H) groups, All N(H) groups
2. Uiso/Uaniso restraints and constraints
Uanis(N1) = Uanis(N2)
3.a Secondary CH2 refined with riding coordinates:
 C11(H11a,H11b), C4(H4a,H4b)
3.b Aromatic/amide H refined with riding coordinates:
 C9(H9), C10(H10), C6(H6), C7(H7), N4(H4), N1(H1), C12(H12), C14(H14), C1(H1a),
  C13(H13), C3(H3), C2(H2)
;
_olex2_submission_special_instructions 'No special instructions were received'

loop_
_space_group_symop_id
_space_group_symop_operation_xyz
1 x,y,z
2 -x,-y,-z

loop_
_atom_site_label
_atom_site_type_symbol
_atom_site_fract_x
_atom_site_fract_y
_atom_site_fract_z
_atom_site_U_iso_or_equiv
_atom_site_adp_type
_atom_site_occupancy
_atom_site_refinement_flags_posn
I1 I 0.87485(5) 0.09640(4) 0.19063(4) 0.01034(13) Uani 1.000000 .
I2 I 0.85444(5) 0.53024(4) 0.22405(4) 0.01158(14) Uani 1.000000 .
I3 I 1.02069(5) 0.23237(4) 0.51471(4) 0.01022(13) Uani 1.000000 .
I4 I 1.27878(5) 0.24745(4) 0.13117(4) 0.01053(13) Uani 1.000000 .
Cd1 Cd 1.00652(5) 0.27198(5) 0.26110(4) 0.00919(14) Uani 1.000000 .
N1 N 0.6828(6) 0.4639(6) 0.6027(5) 0.0090(8) Uani 1.000000 .
H1 H 0.7504(6) 0.3899(6) 0.5908(5) 0.0108(10) Uiso 1.000000 R
N2 N 0.5732(6) 0.6687(6) 0.6014(5) 0.0090(8) Uani 1.000000 .
N3 N 0.2775(6) 0.7813(6) 0.0876(5) 0.0086(12) Uani 1.000000 .
N4 N 0.1602(7) 0.6396(6) 0.0926(6) 0.0153(13) Uani 1.000000 .
H4 H 0.0906(7) 0.6016(6) 0.1087(6) 0.0184(16) Uiso 1.000000 R
C1 C 0.6983(8) 0.5813(7) 0.5687(7) 0.0123(15) Uani 1.000000 .
H1a H 0.7837(8) 0.5993(7) 0.5282(7) 0.0148(18) Uiso 1.000000 R
C2 C 0.5437(8) 0.4766(7) 0.6596(7) 0.0138(15) Uani 1.000000 .
H2 H 0.5042(8) 0.4081(7) 0.6923(7) 0.0166(18) Uiso 1.000000 R
C3 C 0.4747(7) 0.6050(7) 0.6599(7) 0.0114(14) Uani 1.000000 .
H3 H 0.3778(7) 0.6442(7) 0.6934(7) 0.0136(17) Uiso 1.000000 R
C4 C 0.5439(8) 0.8109(7) 0.5754(6) 0.0101(14) Uani 1.000000 .
H4a H 0.4744(8) 0.8589(7) 0.6437(6) 0.0122(17) Uiso 1.000000 R
H4b H 0.6338(8) 0.8365(7) 0.5708(6) 0.0122(17) Uiso 1.000000 R
C5 C 0.4840(7) 0.8465(7) 0.4552(7) 0.0086(14) Uani 1.000000 .
C6 C 0.3378(7) 0.8829(7) 0.4539(7) 0.0095(14) Uani 1.000000 .
H6 H 0.2738(7) 0.8919(7) 0.5295(7) 0.0114(17) Uiso 1.000000 R
C7 C 0.2837(8) 0.9065(7) 0.3413(7) 0.0109(14) Uani 1.000000 .
H7 H 0.1830(8) 0.9346(7) 0.3407(7) 0.0131(17) Uiso 1.000000 R
C8 C 0.3769(7) 0.8891(6) 0.2300(6) 0.0065(13) Uani 1.000000 .
C9 C 0.5240(8) 0.8584(7) 0.2316(7) 0.0117(14) Uani 1.000000 .
H9 H 0.5879(8) 0.8520(7) 0.1561(7) 0.0141(17) Uiso 1.000000 R
C10 C 0.5780(7) 0.8370(7) 0.3445(6) 0.0099(14) Uani 1.000000 .
H10 H 0.6784(7) 0.8160(7) 0.3456(6) 0.0118(17) Uiso 1.000000 R
C11 C 0.3166(8) 0.9005(7) 0.1107(6) 0.0098(14) Uani 1.000000 .
H11a H 0.3886(8) 0.9156(7) 0.0416(6) 0.0118(17) Uiso 1.000000 R
H11b H 0.2306(8) 0.9762(7) 0.1138(6) 0.0118(17) Uiso 1.000000 R
C12 C 0.1530(8) 0.7572(7) 0.1287(7) 0.0124(15) Uani 1.000000 .
H12 H 0.0727(8) 0.8143(7) 0.1759(7) 0.0149(18) Uiso 1.000000 R
C13 C 0.2935(8) 0.5855(7) 0.0257(7) 0.0135(15) Uani 1.000000 .
H13 H 0.3270(8) 0.5024(7) -0.0111(7) 0.0162(18) Uiso 1.000000 R
C14 C 0.3662(8) 0.6756(7) 0.0235(7) 0.0119(14) Uani 1.000000 .
H14 H 0.4618(8) 0.6672(7) -0.0155(7) 0.0143(17) Uiso 1.000000 R

loop_
_atom_site_aniso_label
_atom_site_aniso_U_11
_atom_site_aniso_U_22
_atom_site_aniso_U_33
_atom_site_aniso_U_12
_atom_site_aniso_U_13
_atom_site_aniso_U_23
I1 0.0091(2) 0.0125(2) 0.0092(2) -0.00081(18) -0.00378(17) -0.00221(17)
I2 0.0073(2) 0.0103(2) 0.0157(3) 0.00008(17) -0.00084(18) -0.00264(18)
I3 0.0058(2) 0.0174(3) 0.0070(2) -0.00258(18) -0.00093(17) -0.00055(17)
I4 0.0082(2) 0.0111(2) 0.0105(2) -0.00164(17) 0.00206(17) -0.00040(17)
Cd1 0.0068(3) 0.0122(3) 0.0076(3) -0.0008(2) -0.00100(19) -0.00175(19)
N1 0.009(2) 0.0060(19) 0.012(2) 0.0014(15) -0.0049(16) -0.0017(16)
N2 0.009(2) 0.0060(19) 0.012(2) 0.0014(15) -0.0049(16) -0.0017(16)
N3 0.011(3) 0.012(3) 0.004(3) -0.004(2) -0.003(2) 0.001(2)
N4 0.016(3) 0.016(3) 0.015(3) -0.006(3) -0.003(3) 0.003(2)
C1 0.013(4) 0.013(4) 0.013(4) -0.005(3) -0.004(3) -0.001(3)
C2 0.013(4) 0.012(4) 0.016(4) -0.005(3) -0.001(3) 0.003(3)
C3 0.005(3) 0.015(4) 0.012(4) -0.001(3) 0.001(3) -0.001(3)
C4 0.011(3) 0.008(3) 0.011(4) -0.000(3) -0.004(3) -0.005(3)
C5 0.007(3) 0.008(3) 0.013(4) -0.002(3) -0.007(3) -0.000(3)
C6 0.009(3) 0.009(3) 0.009(4) -0.002(3) 0.002(3) -0.002(3)
C7 0.010(3) 0.009(3) 0.014(4) -0.003(3) -0.003(3) 0.001(3)
C8 0.006(3) 0.005(3) 0.008(3) 0.001(2) -0.003(3) 0.001(2)
C9 0.011(4) 0.014(4) 0.007(3) 0.000(3) 0.004(3) -0.004(3)
C10 0.005(3) 0.013(4) 0.009(3) 0.001(3) -0.002(3) -0.002(3)
C11 0.015(4) 0.008(3) 0.010(4) -0.006(3) -0.007(3) 0.001(3)
C12 0.009(3) 0.015(4) 0.012(4) -0.001(3) 0.002(3) -0.007(3)
C13 0.014(4) 0.010(4) 0.017(4) -0.002(3) -0.005(3) 0.001(3)
C14 0.008(3) 0.013(4) 0.014(4) -0.001(3) -0.003(3) 0.001(3)

loop_
_atom_type_symbol
_atom_type_scat_dispersion_real
_atom_type_scat_dispersion_imag
_atom_type_scat_Cromer_Mann_a1
_atom_type_scat_Cromer_Mann_a2
_atom_type_scat_Cromer_Mann_a3
_atom_type_scat_Cromer_Mann_a4
_atom_type_scat_Cromer_Mann_b1
_atom_type_scat_Cromer_Mann_b2
_atom_type_scat_Cromer_Mann_b3
_atom_type_scat_Cromer_Mann_b4
_atom_type_scat_Cromer_Mann_c
_atom_type_scat_source
_atom_type_scat_dispersion_source
I -0.41187 1.83264 20.14720 18.99490 7.51380 2.27350 4.34700 0.38140 27.76600 66.87760 4.07119989395 'International Tables Volume C Table 6.1.1.4 (pp. 500-502)' 'Henke, Gullikson and Davis, At. Data and Nucl. Data Tables, 1993, 54, 2'
H 0.00000 0.00000 0.49300 0.32291 0.14019 0.04081 10.51090 26.12570 3.14236 57.79970 0.0030380000826 'International Tables Volume C Table 6.1.1.4 (pp. 500-502)' 'Henke, Gullikson and Davis, At. Data and Nucl. Data Tables, 1993, 54, 2'
C 0.00347 0.00161 2.31000 1.02000 1.58860 0.86500 20.84390 10.20750 0.56870 51.65120 0.215599998832 'International Tables Volume C Table 6.1.1.4 (pp. 500-502)' 'Henke, Gullikson and Davis, At. Data and Nucl. Data Tables, 1993, 54, 2'
Cd -0.80532 1.22853 19.22140 17.64440 4.46100 1.60290 0.59460 6.90890 24.70080 87.48250 5.06939983368 'International Tables Volume C Table 6.1.1.4 (pp. 500-502)' 'Henke, Gullikson and Davis, At. Data and Nucl. Data Tables, 1993, 54, 2'
N 0.00653 0.00323 12.21260 3.13220 2.01250 1.16630 0.00570 9.89330 28.99750 0.58260 -11.5290002823 'International Tables Volume C Table 6.1.1.4 (pp. 500-502)' 'Henke, Gullikson and Davis, At. Data and Nucl. Data Tables, 1993, 54, 2'

loop_
_geom_angle_atom_site_label_1
_geom_angle_atom_site_label_2
_geom_angle_atom_site_label_3
_geom_angle
_geom_angle_site_symmetry_1
_geom_angle_site_symmetry_3
_geom_angle_publ_flag
I2 Cd1 I1 112.88(2) . . ?
I3 Cd1 I1 107.45(2) . . ?
I3 Cd1 I2 107.83(2) . . ?
I4 Cd1 I1 113.37(2) . . ?
I4 Cd1 I2 105.09(2) . . ?
I4 Cd1 I3 110.11(2) . . ?
C1 N1 H1 125.3(4) . . ?
C2 N1 H1 125.3(4) . . ?
C2 N1 C1 109.3(6) . . ?
C3 N2 C1 109.0(6) . . ?
C4 N2 C1 124.9(6) . . ?
C4 N2 C3 126.1(6) . . ?
C12 N3 C11 125.8(6) . . ?
C14 N3 C11 125.5(6) . . ?
C14 N3 C12 108.7(6) . . ?
C12 N4 H4 125.2(4) . . ?
C13 N4 H4 125.2(4) . . ?
C13 N4 C12 109.6(6) . . ?
N2 C1 N1 108.0(6) . . ?
H1a C1 N1 126.0(4) . . ?
H1a C1 N2 126.0(4) . . ?
H2 C2 N1 126.6(4) . . ?
C3 C2 N1 106.9(6) . . ?
C3 C2 H2 126.6(4) . . ?
C2 C3 N2 106.8(6) . . ?
H3 C3 N2 126.6(4) . . ?
H3 C3 C2 126.6(4) . . ?
H4a C4 N2 109.5(4) . . ?
H4b C4 N2 109.5(4) . . ?
H4b C4 H4a 108.1 . . ?
C5 C4 N2 110.7(5) . . ?
C5 C4 H4a 109.5(4) . . ?
C5 C4 H4b 109.5(4) . . ?
C6 C5 C4 120.5(6) . . ?
C10 C5 C4 119.4(6) . . ?
C10 C5 C6 120.1(6) . . ?
H6 C6 C5 120.0(4) . . ?
C7 C6 C5 120.0(6) . . ?
C7 C6 H6 120.0(4) . . ?
H7 C7 C6 119.9(4) . . ?
C8 C7 C6 120.3(6) . . ?
C8 C7 H7 119.9(4) . . ?
C9 C8 C7 119.5(6) . . ?
C11 C8 C7 119.3(6) . . ?
C11 C8 C9 121.2(6) . . ?
H9 C9 C8 120.0(4) . . ?
C10 C9 C8 120.0(6) . . ?
C10 C9 H9 120.0(4) . . ?
C9 C10 C5 119.9(6) . . ?
H10 C10 C5 120.0(4) . . ?
H10 C10 C9 120.0(4) . . ?
C8 C11 N3 111.3(5) . . ?
H11a C11 N3 109.4(4) . . ?
H11a C11 C8 109.4(4) . . ?
H11b C11 N3 109.4(4) . . ?
H11b C11 C8 109.4(4) . . ?
H11b C11 H11a 108.0 . . ?
N4 C12 N3 108.1(6) . . ?
H12 C12 N3 125.9(4) . . ?
H12 C12 N4 125.9(4) . . ?
H13 C13 N4 127.1(4) . . ?
C14 C13 N4 105.7(6) . . ?
C14 C13 H13 127.1(4) . . ?
C13 C14 N3 107.8(6) . . ?
H14 C14 N3 126.1(4) . . ?
H14 C14 C13 126.1(4) . . ?

loop_
_geom_bond_atom_site_label_1
_geom_bond_atom_site_label_2
_geom_bond_distance
_geom_bond_site_symmetry_2
_geom_bond_publ_flag
I1 Cd1 2.7730(8) . ?
I2 Cd1 2.7876(10) . ?
I3 Cd1 2.8032(10) . ?
I4 Cd1 2.7761(9) . ?
N1 H1 0.8800 . ?
N1 C1 1.334(9) . ?
N1 C2 1.383(9) . ?
N2 C1 1.330(10) . ?
N2 C3 1.393(9) . ?
N2 C4 1.487(9) . ?
N3 C11 1.481(9) . ?
N3 C12 1.326(9) . ?
N3 C14 1.374(9) . ?
N4 H4 0.8800 . ?
N4 C12 1.325(10) . ?
N4 C13 1.382(10) . ?
C1 H1a 0.9500 . ?
C2 H2 0.9500 . ?
C2 C3 1.351(10) . ?
C3 H3 0.9500 . ?
C4 H4a 0.9900 . ?
C4 H4b 0.9900 . ?
C4 C5 1.510(9) . ?
C5 C6 1.380(10) . ?
C5 C10 1.394(10) . ?
C6 H6 0.9500 . ?
C6 C7 1.400(10) . ?
C7 H7 0.9500 . ?
C7 C8 1.393(10) . ?
C8 C9 1.391(10) . ?
C8 C11 1.503(9) . ?
C9 H9 0.9500 . ?
C9 C10 1.402(10) . ?
C10 H10 0.9500 . ?
C11 H11a 0.9900 . ?
C11 H11b 0.9900 . ?
C12 H12 0.9500 . ?
C13 H13 0.9500 . ?
C13 C14 1.352(10) . ?
C14 H14 0.9500 . ?
